data_2234877
loop_
_publ_author_name
'Zhu, Yu'
'Li, Hai-Yang'
'Ma, Ming-Li'

_publ_section_title
;
 <i>catena</i>-Poly[[[aqua(4,4'-dimethyl-2,2'-bipyridine-\k^2^<i>N</i>,<i>N</i>')zinc]-\m-3-chlorobenzene-1,2-dicaboxylato-\k^2^<i>O</i>^2^:<i>O</i>^3^]
 [[(4,4'-dimethyl-2,2'-bipyridine-\k^2^<i>N</i>,<i>N</i>')zinc]-\m-3-chlorobenzene-1,2-dicaboxylato-\k^2^<i>O</i>^2^:<i>O</i>^3^]]
;
_journal_coeditor_code ZQ2156
_journal_issue 5
_journal_name_full 'Acta Crystallographica Section E'
_journal_page_first m574
_journal_page_last m575
_journal_paper_doi 10.1107/S1600536812014006
_journal_volume 68
_journal_year 2012
_chemical_formula_iupac '[Zn (C8 H3 Cl O4) (C12 H12 N2) (H2 O)], [Zn (C8 H3 Cl O4) (C12 H12 N2)]'
_chemical_formula_moiety 'C20 H17 Cl N2 O5 Zn, C20 H15 Cl N2 O4 Zn'
_chemical_formula_sum 'C40 H32 Cl2 N4 O9 Zn2'
_chemical_formula_weight 914.38
_chemical_name_systematic
;
<i>catena</i>-Poly[[[aqua(4,4'-dimethyl-2,2'-bipyridine-
\k^2^<i>N</i>,<i>N</i>')zinc]-\m-3-chlorobenzene-1,2-dicaboxylato-
\k^2^<i>O</i>^2^:<i>O</i>^3^] [[(4,4'-dimethyl-2,2'-bipyridine-
\k^2^<i>N</i>,<i>N</i>')zinc]-\m-3-chlorobenzene-1,2-dicaboxylato-
\k^2^<i>O</i>^2^:<i>O</i>^3^]]
;
_space_group_crystal_system orthorhombic
_space_group_IT_number 33
_space_group_name_Hall 'P 2c -2n'
_space_group_name_H-M_alt 'P n a 21'
_symmetry_space_group_name_Hall 'P 2c -2n'
_symmetry_space_group_name_H-M 'P n a 21'
_atom_sites_solution_hydrogens geom
_atom_sites_solution_primary direct
_atom_sites_solution_secondary difmap
_audit_creation_method
;
SHELXL-97
;
_cell_angle_alpha 90.00
_cell_angle_beta 90.00
_cell_angle_gamma 90.00
_cell_formula_units_Z 4
_cell_length_a 34.050(4)
_cell_length_b 14.1831(10)
_cell_length_c 7.8764(6)
_cell_measurement_reflns_used 1842
_cell_measurement_temperature 291(2)
_cell_measurement_theta_max 29.28
_cell_measurement_theta_min 2.93
_cell_volume 3803.8(6)
_computing_cell_refinement
;
CrysAlis PRO (Oxford Diffraction, 2007)
;
_computing_data_collection
;
CrysAlis PRO (Oxford Diffraction, 2007)
;
_computing_data_reduction
;
CrysAlis PRO (Oxford Diffraction, 2007)
;
_computing_molecular_graphics 'OLEX2 (Dolomanov <i>et al.</i>, 2009)'
_computing_publication_material 'OLEX2 (Dolomanov <i>et al.</i>, 2009)'
_computing_structure_refinement 'SHELXL97 (Sheldrick, 2008)'
_computing_structure_solution 'SHELXS97 (Sheldrick, 2008)'
_diffrn_ambient_temperature 291.15
_diffrn_detector_area_resol_mean 16.2312
_diffrn_measured_fraction_theta_full 0.998
_diffrn_measured_fraction_theta_max 0.998
_diffrn_measurement_device_type 'Oxford Diffraction Xcalibur Eos Gemini'
_diffrn_measurement_method '\w scans'
_diffrn_radiation_monochromator graphite
_diffrn_radiation_type 'MO K\a'
_diffrn_radiation_wavelength 0.7107
_diffrn_reflns_av_R_equivalents 0.0436
_diffrn_reflns_limit_h_max 42
_diffrn_reflns_limit_h_min -18
_diffrn_reflns_limit_k_max 17
_diffrn_reflns_limit_k_min -17
_diffrn_reflns_limit_l_max 9
_diffrn_reflns_limit_l_min -7
_diffrn_reflns_number 10533
_diffrn_reflns_theta_full 26.37
_diffrn_reflns_theta_max 26.37
_diffrn_reflns_theta_min 2.93
_diffrn_standards_decay_% 0
_diffrn_standards_interval_count 0
_diffrn_standards_interval_time 0
_diffrn_standards_number 0
_exptl_absorpt_coefficient_mu 1.465
_exptl_absorpt_correction_T_max 1.000
_exptl_absorpt_correction_T_min 0.971
_exptl_absorpt_correction_type multi-scan
_exptl_absorpt_process_details
;
(CrysAlis PRO; Oxford Diffraction, 2007)
;
_exptl_crystal_colour colourless
_exptl_crystal_density_diffrn 1.597
_exptl_crystal_density_method 'not measured'
_exptl_crystal_description prismatic
_exptl_crystal_F_000 1864
_exptl_crystal_size_max 0.20
_exptl_crystal_size_mid 0.18
_exptl_crystal_size_min 0.16
_refine_diff_density_max 0.634
_refine_diff_density_min -0.368
_refine_ls_abs_structure_details 'Flack (1983), 2200 Friedel pairs'
_refine_ls_abs_structure_Flack 0.093(14)
_refine_ls_extinction_method none
_refine_ls_goodness_of_fit_ref 1.073
_refine_ls_hydrogen_treatment constr
_refine_ls_matrix_type full
_refine_ls_number_parameters 518
_refine_ls_number_reflns 6396
_refine_ls_number_restraints 1
_refine_ls_restrained_S_all 1.072
_refine_ls_R_factor_all 0.0769
_refine_ls_R_factor_gt 0.0561
_refine_ls_shift/su_max 0.001
_refine_ls_shift/su_mean 0.000
_refine_ls_structure_factor_coef Fsqd
_refine_ls_weighting_details 'calc w=1/[\s^2^(Fo^2^)+(0.0355P)^2^+0.0000P] where P=(Fo^2^+2Fc^2^)/3'
_refine_ls_weighting_scheme calc
_refine_ls_wR_factor_gt 0.0964
_refine_ls_wR_factor_ref 0.1041
_reflns_number_gt 5076
_reflns_number_total 6396
_reflns_threshold_expression I>2sigma(I)
_cod_data_source_file zq2156.cif
_cod_data_source_block I
_cod_database_code 2234877
_cod_database_fobs_code 2234877

loop_
_space_group_symop_id
_space_group_symop_operation_xyz
1 'x, y, z'
2 '-x, -y, z+1/2'
3 '-x+1/2, y+1/2, z+1/2'
4 'x+1/2, -y+1/2, z'

loop_
_atom_site_type_symbol
_atom_site_label
_atom_site_fract_x
_atom_site_fract_y
_atom_site_fract_z
_atom_site_U_iso_or_equiv
_atom_site_adp_type
_atom_site_calc_flag
_atom_site_refinement_flags
_atom_site_occupancy
_atom_site_symmetry_multiplicity
Zn Zn1 0.446526(19) 0.36444(4) 0.62772(9) 0.02863(16) Uani d . 1 1
Zn Zn2 0.73030(2) 0.67276(5) 0.37248(10) 0.03441(18) Uani d . 1 1
Cl Cl1 0.53270(7) 0.15962(15) -0.2478(2) 0.0655(6) Uani d . 1 1
Cl Cl2 0.84880(6) 0.65033(13) 1.2682(2) 0.0487(5) Uani d . 1 1
O O1 0.48307(15) 0.3004(3) 0.4755(5) 0.0462(13) Uani d . 1 1
O O1W 0.47741(14) 0.4839(3) 0.7036(6) 0.0493(13) Uani d . 1 1
H H1WA 0.4918 0.5028 0.6220 0.074 Uiso d R 1 1
H H1WB 0.4881 0.4524 0.7830 0.074 Uiso d R 1 1
O O2 0.45488(16) 0.3521(3) 0.2380(6) 0.0524(14) Uani d . 1 1
O O3 0.46114(11) 0.2980(3) -0.1501(5) 0.0289(9) Uani d . 1 1
O O4 0.51092(14) 0.3849(3) -0.0516(5) 0.0450(12) Uani d . 1 1
O O5 0.77114(14) 0.6635(4) 0.5400(6) 0.0487(13) Uani d . 1 1
O O6 0.73636(14) 0.6683(4) 0.7724(6) 0.0651(17) Uani d . 1 1
O O7 0.75751(13) 0.7136(3) 1.1661(5) 0.0400(11) Uani d . 1 1
O O8 0.76227(13) 0.5605(3) 1.1177(7) 0.0553(13) Uani d . 1 1
N N1 0.39925(14) 0.4462(3) 0.5397(6) 0.0282(12) Uani d . 1 1
N N2 0.39966(14) 0.2639(3) 0.6065(7) 0.0315(12) Uani d . 1 1
N N3 0.68490(14) 0.5810(3) 0.3955(6) 0.0335(12) Uani d . 1 1
N N4 0.68816(15) 0.7651(3) 0.4601(6) 0.0329(13) Uani d . 1 1
C C1 0.47656(19) 0.2992(5) 0.3164(7) 0.0305(15) Uani d . 1 1
C C1A 0.49032(19) 0.3121(4) -0.0579(7) 0.0266(14) Uani d . 1 1
C C2 0.5919(2) 0.9246(5) 0.6602(12) 0.072(3) Uani d . 1 1
H H2A 0.5960 0.9384 0.7781 0.107 Uiso calc R 1 1
H H2B 0.5682 0.8888 0.6473 0.107 Uiso calc R 1 1
H H2C 0.5898 0.9824 0.5975 0.107 Uiso calc R 1 1
C C3 0.49776(19) 0.2223(4) 0.2198(7) 0.0264(14) Uani d . 1 1
C C4 0.50368(18) 0.2278(4) 0.0461(7) 0.0263(14) Uani d . 1 1
C C5 0.5226(2) 0.1537(4) -0.0331(9) 0.0388(18) Uani d . 1 1
C C6 0.5346(2) 0.0737(5) 0.0544(9) 0.0463(19) Uani d . 1 1
H H6 0.5470 0.0246 -0.0028 0.056 Uiso calc R 1 1
C C7 0.5282(2) 0.0680(5) 0.2251(9) 0.0447(19) Uani d . 1 1
H H7 0.5356 0.0143 0.2846 0.054 Uiso calc R 1 1
C C8 0.5105(2) 0.1420(4) 0.3089(8) 0.0404(18) Uani d . 1 1
H H8 0.5071 0.1388 0.4258 0.049 Uiso calc R 1 1
C C9 0.7673(2) 0.6666(5) 0.7003(9) 0.0356(17) Uani d . 1 1
C C10 0.77225(18) 0.6434(4) 1.0906(7) 0.0325(15) Uani d . 1 1
C C11 0.80563(19) 0.6689(4) 0.7983(7) 0.0292(15) Uani d . 1 1
C C12 0.80732(19) 0.6604(4) 0.9751(7) 0.0251(14) Uani d . 1 1
C C13 0.8441(2) 0.6620(4) 1.0484(8) 0.0308(15) Uani d . 1 1
C C14 0.8786(2) 0.6732(4) 0.9570(9) 0.0384(17) Uani d . 1 1
H H14 0.9028 0.6751 1.0115 0.046 Uiso calc R 1 1
C C15 0.8759(2) 0.6812(5) 0.7839(10) 0.0473(19) Uani d . 1 1
H H15 0.8986 0.6874 0.7192 0.057 Uiso calc R 1 1
C C16 0.8403(2) 0.6802(4) 0.7065(7) 0.0354(16) Uani d . 1 1
H H16 0.8390 0.6873 0.5892 0.043 Uiso calc R 1 1
C C17 0.4015(2) 0.5397(4) 0.5072(9) 0.0426(17) Uani d . 1 1
H H17 0.4248 0.5717 0.5298 0.051 Uiso calc R 1 1
C C18 0.3702(2) 0.5882(4) 0.4417(9) 0.0448(18) Uani d . 1 1
H H18 0.3724 0.6526 0.4209 0.054 Uiso calc R 1 1
C C19 0.3356(2) 0.5428(4) 0.4066(8) 0.0404(17) Uani d . 1 1
C C20 0.33365(19) 0.4466(4) 0.4388(8) 0.0378(16) Uani d . 1 1
H H20 0.3105 0.4136 0.4181 0.045 Uiso calc R 1 1
C C21 0.36621(18) 0.4002(4) 0.5020(7) 0.0281(14) Uani d . 1 1
C C22 0.36610(18) 0.2978(4) 0.5409(7) 0.0285(14) Uani d . 1 1
C C23 0.33407(19) 0.2400(4) 0.5094(8) 0.0371(16) Uani d . 1 1
H H23 0.3112 0.2650 0.4631 0.045 Uiso calc R 1 1
C C24 0.3363(2) 0.1447(4) 0.5475(9) 0.0441(18) Uani d . 1 1
C C25 0.3715(2) 0.1119(4) 0.6178(11) 0.0478(18) Uani d . 1 1
H H25 0.3743 0.0485 0.6453 0.057 Uiso calc R 1 1
C C26 0.4011(2) 0.1728(4) 0.6454(9) 0.0471(18) Uani d . 1 1
H H26 0.4240 0.1497 0.6947 0.057 Uiso calc R 1 1
C C27 0.3001(2) 0.5942(5) 0.3372(12) 0.074(3) Uani d . 1 1
H H27A 0.2881 0.6302 0.4263 0.111 Uiso calc R 1 1
H H27B 0.2816 0.5492 0.2937 0.111 Uiso calc R 1 1
H H27C 0.3082 0.6357 0.2475 0.111 Uiso calc R 1 1
C C28 0.3008(2) 0.0812(5) 0.5202(10) 0.064(2) Uani d . 1 1
H H28A 0.2998 0.0345 0.6084 0.096 Uiso calc R 1 1
H H28B 0.3029 0.0506 0.4119 0.096 Uiso calc R 1 1
H H28C 0.2772 0.1184 0.5233 0.096 Uiso calc R 1 1
C C29 0.6922(2) 0.8562(5) 0.4932(10) 0.0499(19) Uani d . 1 1
H H29 0.7161 0.8853 0.4702 0.060 Uiso calc R 1 1
C C30 0.6618(2) 0.9098(4) 0.5612(9) 0.049(2) Uani d . 1 1
H H30 0.6656 0.9734 0.5847 0.059 Uiso calc R 1 1
C C31 0.62615(19) 0.8681(4) 0.5935(9) 0.0410(18) Uani d . 1 1
C C32 0.62257(19) 0.7715(4) 0.5612(8) 0.0356(16) Uani d . 1 1
H H32 0.5989 0.7408 0.5827 0.043 Uiso calc R 1 1
C C33 0.65364(19) 0.7224(4) 0.4983(7) 0.0290(14) Uani d . 1 1
C C34 0.65222(19) 0.6193(4) 0.4647(7) 0.0296(15) Uani d . 1 1
C C35 0.61938(19) 0.5652(4) 0.5012(7) 0.0351(16) Uani d . 1 1
H H35 0.5973 0.5938 0.5480 0.042 Uiso calc R 1 1
C C36 0.6189(2) 0.4691(4) 0.4691(8) 0.0384(17) Uani d . 1 1
C C37 0.6532(2) 0.4317(4) 0.3981(10) 0.0473(19) Uani d . 1 1
H H37 0.6547 0.3676 0.3745 0.057 Uiso calc R 1 1
C C38 0.6845(2) 0.4887(4) 0.3632(10) 0.0460(17) Uani d . 1 1
H H38 0.7067 0.4617 0.3144 0.055 Uiso calc R 1 1
C C39 0.5834(2) 0.4107(5) 0.5081(10) 0.059(2) Uani d . 1 1
H H39A 0.5900 0.3642 0.5920 0.088 Uiso calc R 1 1
H H39B 0.5746 0.3799 0.4066 0.088 Uiso calc R 1 1
H H39C 0.5629 0.4506 0.5509 0.088 Uiso calc R 1 1

loop_
_atom_site_aniso_label
_atom_site_aniso_U_11
_atom_site_aniso_U_22
_atom_site_aniso_U_33
_atom_site_aniso_U_12
_atom_site_aniso_U_13
_atom_site_aniso_U_23
Zn1 0.0277(4) 0.0328(3) 0.0254(3) 0.0020(3) 0.0000(4) 0.0016(3)
Zn2 0.0264(4) 0.0442(4) 0.0327(4) 0.0009(3) 0.0010(4) -0.0032(4)
Cl1 0.0765(16) 0.0915(15) 0.0283(10) 0.0279(13) 0.0089(10) -0.0091(10)
Cl2 0.0505(13) 0.0658(12) 0.0297(9) 0.0041(10) -0.0054(8) -0.0054(8)
O1 0.053(3) 0.070(3) 0.016(2) 0.021(3) 0.002(2) -0.005(2)
O1W 0.060(4) 0.040(3) 0.048(3) -0.014(2) -0.011(2) 0.015(2)
O2 0.071(4) 0.056(3) 0.031(3) 0.027(3) -0.005(3) -0.011(2)
O3 0.029(2) 0.038(2) 0.020(2) -0.0047(18) -0.0028(19) 0.0053(19)
O4 0.048(3) 0.044(3) 0.043(3) -0.015(2) -0.017(2) 0.007(2)
O5 0.034(3) 0.081(4) 0.030(3) 0.004(3) -0.003(2) -0.001(2)
O6 0.025(3) 0.127(5) 0.043(3) -0.006(3) 0.003(3) 0.007(3)
O7 0.041(3) 0.048(3) 0.032(3) 0.008(2) 0.004(2) -0.010(2)
O8 0.048(3) 0.041(3) 0.077(3) -0.002(2) 0.018(3) 0.015(3)
N1 0.024(3) 0.027(3) 0.033(3) 0.001(2) 0.008(2) 0.000(2)
N2 0.032(3) 0.029(3) 0.033(3) -0.001(2) -0.006(3) 0.001(2)
N3 0.031(3) 0.033(3) 0.037(3) 0.003(2) 0.000(3) -0.011(3)
N4 0.024(3) 0.030(3) 0.045(3) 0.001(2) 0.000(2) -0.007(2)
C1 0.025(4) 0.039(4) 0.028(3) -0.001(3) 0.002(3) 0.000(3)
C1A 0.028(4) 0.033(3) 0.019(3) -0.002(3) 0.002(3) -0.004(3)
C2 0.050(5) 0.046(4) 0.120(8) -0.003(4) 0.028(5) -0.024(5)
C3 0.029(4) 0.032(3) 0.019(3) -0.002(3) -0.005(3) -0.003(3)
C4 0.017(3) 0.032(3) 0.029(3) -0.003(3) -0.004(3) -0.004(3)
C5 0.038(5) 0.037(4) 0.041(4) -0.001(3) -0.007(3) -0.004(3)
C6 0.048(5) 0.037(4) 0.054(5) 0.011(4) -0.003(4) -0.007(3)
C7 0.057(5) 0.039(4) 0.038(4) 0.013(4) -0.015(4) 0.007(3)
C8 0.049(5) 0.044(4) 0.027(4) 0.000(4) -0.007(3) 0.004(3)
C9 0.035(4) 0.040(4) 0.033(4) 0.005(3) 0.008(3) 0.002(3)
C10 0.030(4) 0.045(4) 0.022(4) -0.003(3) -0.004(3) -0.003(3)
C11 0.027(4) 0.029(3) 0.031(3) 0.003(3) -0.002(3) -0.004(3)
C12 0.029(4) 0.023(3) 0.023(3) 0.000(3) 0.000(3) -0.006(2)
C13 0.039(4) 0.025(3) 0.028(3) 0.005(3) 0.000(3) -0.002(3)
C14 0.034(4) 0.048(4) 0.033(4) -0.003(3) 0.001(3) -0.005(3)
C15 0.028(4) 0.059(5) 0.055(5) 0.002(4) 0.007(4) 0.000(4)
C16 0.043(5) 0.049(4) 0.014(3) -0.002(3) -0.001(3) -0.002(3)
C17 0.033(4) 0.030(3) 0.064(5) 0.003(3) 0.009(4) 0.004(3)
C18 0.042(5) 0.026(3) 0.066(5) 0.008(3) 0.007(4) 0.001(3)
C19 0.036(4) 0.042(4) 0.043(4) 0.012(3) 0.000(3) 0.000(3)
C20 0.027(4) 0.042(4) 0.044(4) 0.002(3) -0.002(3) 0.008(3)
C21 0.022(3) 0.038(3) 0.024(3) -0.003(3) 0.002(3) -0.005(3)
C22 0.028(4) 0.041(3) 0.017(3) 0.000(3) 0.002(3) -0.002(3)
C23 0.026(4) 0.038(4) 0.047(4) -0.005(3) -0.001(3) -0.005(3)
C24 0.051(5) 0.035(4) 0.047(4) -0.015(4) -0.001(4) -0.005(3)
C25 0.064(5) 0.025(3) 0.055(4) 0.002(3) -0.006(5) 0.001(4)
C26 0.054(5) 0.039(3) 0.048(4) -0.003(3) -0.014(4) 0.005(4)
C27 0.053(5) 0.057(5) 0.112(8) 0.018(4) -0.018(6) 0.022(5)
C28 0.059(6) 0.048(4) 0.086(6) -0.023(4) -0.006(5) -0.005(4)
C29 0.040(5) 0.046(4) 0.064(5) -0.011(4) 0.011(4) -0.004(4)
C30 0.043(4) 0.028(3) 0.076(5) -0.005(3) 0.003(4) -0.011(3)
C31 0.034(4) 0.040(3) 0.050(5) 0.008(3) 0.006(3) -0.015(3)
C32 0.028(4) 0.038(4) 0.041(4) -0.005(3) 0.001(3) -0.004(3)
C33 0.030(4) 0.031(3) 0.026(3) 0.000(3) -0.006(3) -0.002(3)
C34 0.027(4) 0.034(3) 0.027(3) 0.000(3) -0.002(3) -0.004(3)
C35 0.025(4) 0.043(4) 0.038(4) -0.004(3) 0.000(3) 0.000(3)
C36 0.039(4) 0.031(3) 0.045(4) -0.004(3) -0.011(3) -0.001(3)
C37 0.047(5) 0.029(3) 0.066(5) -0.001(3) 0.002(4) -0.002(4)
C38 0.034(4) 0.043(4) 0.061(5) 0.007(3) -0.001(4) -0.012(4)
C39 0.044(5) 0.034(4) 0.098(6) 0.000(4) -0.001(5) 0.007(4)

loop_
_atom_type_symbol
_atom_type_description
_atom_type_scat_dispersion_real
_atom_type_scat_dispersion_imag
_atom_type_scat_source
C C 0.0033 0.0016 'International Tables Vol C Tables 4.2.6.8 and 6.1.1.4'
H H 0.0000 0.0000 'International Tables Vol C Tables 4.2.6.8 and 6.1.1.4'
Cl Cl 0.1484 0.1585 'International Tables Vol C Tables 4.2.6.8 and 6.1.1.4'
N N 0.0061 0.0033 'International Tables Vol C Tables 4.2.6.8 and 6.1.1.4'
O O 0.0106 0.0060 'International Tables Vol C Tables 4.2.6.8 and 6.1.1.4'
Zn Zn 0.2839 1.4301 'International Tables Vol C Tables 4.2.6.8 and 6.1.1.4'

loop_
_geom_angle_atom_site_label_1
_geom_angle_atom_site_label_2
_geom_angle_atom_site_label_3
_geom_angle_site_symmetry_1
_geom_angle_site_symmetry_3
_geom_angle
O1 Zn1 O1W . . 103.5(2)
O1 Zn1 O3 . 1_556 98.96(17)
O1 Zn1 N1 . . 122.84(18)
O1 Zn1 N2 . . 96.7(2)
O1W Zn1 N1 . . 91.85(18)
O1W Zn1 N2 . . 159.80(19)
O3 Zn1 O1W 1_556 . 90.36(16)
O3 Zn1 N1 1_556 . 136.19(17)
O3 Zn1 N2 1_556 . 86.66(17)
N1 Zn1 N2 . . 76.79(18)
O5 Zn2 O7 . 1_554 104.35(19)
O5 Zn2 N3 . . 116.5(2)
O5 Zn2 N4 . . 108.5(2)
O7 Zn2 N3 1_554 . 128.6(2)
O7 Zn2 N4 1_554 . 114.78(19)
N3 Zn2 N4 . . 81.22(19)
C1 O1 Zn1 . . 120.0(4)
Zn1 O1W H1WA . . 109.3
Zn1 O1W H1WB . . 89.9
H1WA O1W H1WB . . 118.4
C1A O3 Zn1 . 1_554 128.1(4)
C9 O5 Zn2 . . 127.2(5)
C10 O7 Zn2 . 1_556 110.2(4)
C17 N1 Zn1 . . 124.0(4)
C21 N1 Zn1 . . 116.7(4)
C21 N1 C17 . . 119.1(6)
C22 N2 Zn1 . . 115.1(4)
C26 N2 Zn1 . . 126.8(4)
C26 N2 C22 . . 118.0(5)
C34 N3 Zn2 . . 113.9(4)
C38 N3 Zn2 . . 128.4(4)
C38 N3 C34 . . 117.5(5)
C29 N4 Zn2 . . 127.8(5)
C29 N4 C33 . . 118.8(6)
C33 N4 Zn2 . . 113.2(4)
O1 C1 C3 . . 114.9(6)
O2 C1 O1 . . 126.6(6)
O2 C1 C3 . . 118.5(5)
O3 C1A O4 . . 127.1(6)
O3 C1A C4 . . 115.2(5)
O4 C1A C4 . . 117.4(5)
H2A C2 H2B . . 109.5
H2A C2 H2C . . 109.5
H2B C2 H2C . . 109.5
C31 C2 H2A . . 109.5
C31 C2 H2B . . 109.5
C31 C2 H2C . . 109.5
C4 C3 C1 . . 121.7(6)
C4 C3 C8 . . 119.5(6)
C8 C3 C1 . . 118.7(5)
C3 C4 C1A . . 122.2(6)
C5 C4 C1A . . 119.7(5)
C5 C4 C3 . . 118.1(6)
C4 C5 Cl1 . . 119.9(5)
C4 C5 C6 . . 122.3(6)
C6 C5 Cl1 . . 117.8(5)
C5 C6 H6 . . 120.3
C7 C6 C5 . . 119.3(7)
C7 C6 H6 . . 120.3
C6 C7 H7 . . 120.1
C6 C7 C8 . . 119.8(6)
C8 C7 H7 . . 120.1
C3 C8 H8 . . 119.6
C7 C8 C3 . . 120.9(6)
C7 C8 H8 . . 119.6
O5 C9 C11 . . 114.7(6)
O6 C9 O5 . . 124.3(7)
O6 C9 C11 . . 121.0(6)
O7 C10 C12 . . 117.9(5)
O8 C10 O7 . . 123.8(6)
O8 C10 C12 . . 117.9(6)
C12 C11 C9 . . 122.7(6)
C16 C11 C9 . . 117.9(6)
C16 C11 C12 . . 119.4(6)
C11 C12 C10 . . 125.2(6)
C13 C12 C10 . . 117.7(5)
C13 C12 C11 . . 117.0(6)
C12 C13 Cl2 . . 119.9(5)
C12 C13 C14 . . 123.6(6)
C14 C13 Cl2 . . 116.6(5)
C13 C14 H14 . . 121.0
C15 C14 C13 . . 118.0(8)
C15 C14 H14 . . 121.0
C14 C15 H15 . . 119.9
C16 C15 C14 . . 120.3(7)
C16 C15 H15 . . 119.9
C11 C16 H16 . . 119.2
C15 C16 C11 . . 121.7(6)
C15 C16 H16 . . 119.2
N1 C17 H17 . . 119.4
N1 C17 C18 . . 121.3(6)
C18 C17 H17 . . 119.4
C17 C18 H18 . . 119.7
C17 C18 C19 . . 120.6(6)
C19 C18 H18 . . 119.7
C18 C19 C20 . . 117.7(6)
C18 C19 C27 . . 122.1(6)
C20 C19 C27 . . 120.1(6)
C19 C20 H20 . . 120.1
C21 C20 C19 . . 119.7(6)
C21 C20 H20 . . 120.1
N1 C21 C20 . . 121.6(6)
N1 C21 C22 . . 115.8(5)
C20 C21 C22 . . 122.6(6)
N2 C22 C21 . . 115.3(5)
N2 C22 C23 . . 121.8(5)
C23 C22 C21 . . 122.9(6)
C22 C23 H23 . . 120.2
C24 C23 C22 . . 119.7(6)
C24 C23 H23 . . 120.2
C23 C24 C25 . . 117.1(6)
C23 C24 C28 . . 120.2(7)
C25 C24 C28 . . 122.6(6)
C24 C25 H25 . . 120.2
C26 C25 C24 . . 119.6(6)
C26 C25 H25 . . 120.2
N2 C26 C25 . . 123.9(6)
N2 C26 H26 . . 118.1
C25 C26 H26 . . 118.1
C19 C27 H27A . . 109.5
C19 C27 H27B . . 109.5
C19 C27 H27C . . 109.5
H27A C27 H27B . . 109.5
H27A C27 H27C . . 109.5
H27B C27 H27C . . 109.5
C24 C28 H28A . . 109.5
C24 C28 H28B . . 109.5
C24 C28 H28C . . 109.5
H28A C28 H28B . . 109.5
H28A C28 H28C . . 109.5
H28B C28 H28C . . 109.5
N4 C29 H29 . . 118.9
N4 C29 C30 . . 122.1(6)
C30 C29 H29 . . 118.9
C29 C30 H30 . . 120.2
C31 C30 C29 . . 119.6(6)
C31 C30 H30 . . 120.2
C30 C31 C2 . . 121.3(6)
C30 C31 C32 . . 117.7(6)
C32 C31 C2 . . 121.1(6)
C31 C32 H32 . . 120.0
C33 C32 C31 . . 120.0(6)
C33 C32 H32 . . 120.0
N4 C33 C32 . . 121.7(5)
N4 C33 C34 . . 115.4(5)
C32 C33 C34 . . 122.9(6)
N3 C34 C33 . . 116.1(5)
N3 C34 C35 . . 121.7(5)
C35 C34 C33 . . 122.2(6)
C34 C35 H35 . . 119.5
C36 C35 C34 . . 121.0(6)
C36 C35 H35 . . 119.5
C35 C36 C37 . . 115.9(6)
C35 C36 C39 . . 121.0(6)
C37 C36 C39 . . 123.1(6)
C36 C37 H37 . . 119.8
C38 C37 C36 . . 120.5(6)
C38 C37 H37 . . 119.8
N3 C38 C37 . . 123.4(6)
N3 C38 H38 . . 118.3
C37 C38 H38 . . 118.3
C36 C39 H39A . . 109.5
C36 C39 H39B . . 109.5
C36 C39 H39C . . 109.5
H39A C39 H39B . . 109.5
H39A C39 H39C . . 109.5
H39B C39 H39C . . 109.5

loop_
_geom_bond_atom_site_label_1
_geom_bond_atom_site_label_2
_geom_bond_site_symmetry_2
_geom_bond_distance
Zn1 O1 . 1.952(4)
Zn1 O1W . 2.082(4)
Zn1 O3 1_556 2.049(4)
Zn1 N1 . 2.102(5)
Zn1 N2 . 2.146(4)
Zn2 O5 . 1.921(5)
Zn2 O7 1_554 1.958(4)
Zn2 N3 . 2.029(5)
Zn2 N4 . 2.062(5)
Cl1 C5 . 1.729(7)
Cl2 C13 . 1.747(6)
O1 C1 . 1.273(7)
O1W H1WA . 0.8512
O1W H1WB . 0.8501
O2 C1 . 1.220(8)
O3 Zn1 1_554 2.049(4)
O3 C1A . 1.246(7)
O4 C1A . 1.249(7)
O5 C9 . 1.270(7)
O6 C9 . 1.196(8)
O7 Zn2 1_556 1.958(4)
O7 C10 . 1.264(7)
O8 C10 . 1.242(7)
N1 C17 . 1.352(8)
N1 C21 . 1.334(7)
N2 C22 . 1.343(7)
N2 C26 . 1.329(7)
N3 C34 . 1.353(7)
N3 C38 . 1.334(7)
N4 C29 . 1.325(8)
N4 C33 . 1.357(8)
C1 C3 . 1.514(8)
C1A C4 . 1.520(8)
C2 H2A . 0.9600
C2 H2B . 0.9600
C2 H2C . 0.9600
C2 C31 . 1.507(8)
C3 C4 . 1.385(7)
C3 C8 . 1.407(8)
C4 C5 . 1.381(9)
C5 C6 . 1.389(9)
C6 H6 . 0.9300
C6 C7 . 1.365(9)
C7 H7 . 0.9300
C7 C8 . 1.377(9)
C8 H8 . 0.9300
C9 C11 . 1.518(9)
C10 C12 . 1.521(9)
C11 C12 . 1.399(7)
C11 C16 . 1.394(9)
C12 C13 . 1.378(9)
C13 C14 . 1.387(9)
C14 H14 . 0.9300
C14 C15 . 1.371(8)
C15 H15 . 0.9300
C15 C16 . 1.357(9)
C16 H16 . 0.9300
C17 H17 . 0.9300
C17 C18 . 1.370(9)
C18 H18 . 0.9300
C18 C19 . 1.372(9)
C19 C20 . 1.389(8)
C19 C27 . 1.513(9)
C20 H20 . 0.9300
C20 C21 . 1.382(8)
C21 C22 . 1.484(8)
C22 C23 . 1.387(8)
C23 H23 . 0.9300
C23 C24 . 1.386(9)
C24 C25 . 1.400(9)
C24 C28 . 1.523(9)
C25 H25 . 0.9300
C25 C26 . 1.347(8)
C26 H26 . 0.9300
C27 H27A . 0.9600
C27 H27B . 0.9600
C27 H27C . 0.9600
C28 H28A . 0.9600
C28 H28B . 0.9600
C28 H28C . 0.9600
C29 H29 . 0.9300
C29 C30 . 1.391(9)
C30 H30 . 0.9300
C30 C31 . 1.374(9)
C31 C32 . 1.400(8)
C32 H32 . 0.9300
C32 C33 . 1.360(8)
C33 C34 . 1.487(8)
C34 C35 . 1.386(8)
C35 H35 . 0.9300
C35 C36 . 1.386(8)
C36 C37 . 1.399(9)
C36 C39 . 1.498(9)
C37 H37 . 0.9300
C37 C38 . 1.364(9)
C38 H38 . 0.9300
C39 H39A . 0.9600
C39 H39B . 0.9600
C39 H39C . 0.9600

loop_
_geom_hbond_atom_site_label_D
_geom_hbond_atom_site_label_H
_geom_hbond_atom_site_label_A
_geom_hbond_site_symmetry_A
_geom_hbond_distance_DH
_geom_hbond_distance_HA
_geom_hbond_distance_DA
_geom_hbond_angle_DHA
O1W H1WA O4 2_665 0.85 2.10 2.768(6) 134.8
O1W H1WB O4 1_556 0.85 1.79 2.644(6) 179.2
O1W H1WB O3 1_556 0.85 2.43 2.930(5) 118.1
C17 H17 O4 2_665 0.93 2.36 3.202(8) 149.7
C20 H20 O6 2_664 0.93 2.28 3.171(8) 159.5
C23 H23 O6 2_664 0.93 2.40 3.306(8) 163.8
C32 H32 O2 2_665 0.93 2.57 3.459(8) 160.8
C35 H35 O2 2_665 0.93 2.45 3.353(8) 165.0

loop_
_geom_torsion_atom_site_label_1
_geom_torsion_atom_site_label_2
_geom_torsion_atom_site_label_3
_geom_torsion_atom_site_label_4
_geom_torsion_site_symmetry_1
_geom_torsion
Zn1 O1 C1 O2 . 18.8(10)
Zn1 O1 C1 C3 . -159.9(4)
Zn1 O3 C1A O4 1_554 22.0(9)
Zn1 O3 C1A C4 1_554 -152.6(4)
Zn1 N1 C17 C18 . 176.6(5)
Zn1 N1 C21 C20 . -178.3(5)
Zn1 N1 C21 C22 . 4.9(6)
Zn1 N2 C22 C21 . -3.0(6)
Zn1 N2 C22 C23 . 175.9(4)
Zn1 N2 C26 C25 . -175.1(6)
Zn2 O5 C9 O6 . 6.5(12)
Zn2 O5 C9 C11 . -173.1(4)
Zn2 O7 C10 O8 1_556 17.5(8)
Zn2 O7 C10 C12 1_556 -155.3(4)
Zn2 N3 C34 C33 . 5.0(6)
Zn2 N3 C34 C35 . -175.2(4)
Zn2 N3 C38 C37 . 173.7(6)
Zn2 N4 C29 C30 . -176.3(5)
Zn2 N4 C33 C32 . 178.6(5)
Zn2 N4 C33 C34 . -2.0(6)
Cl1 C5 C6 C7 . 178.0(6)
Cl2 C13 C14 C15 . 179.1(5)
O1 Zn1 N1 C17 . -90.0(5)
O1 Zn1 N1 C21 . 84.6(4)
O1 Zn1 N2 C22 . -118.1(4)
O1 Zn1 N2 C26 . 59.4(6)
O1 C1 C3 C4 . -160.0(6)
O1 C1 C3 C8 . 22.1(9)
O1W Zn1 O1 C1 . -108.3(5)
O1W Zn1 N1 C17 . 17.3(5)
O1W Zn1 N1 C21 . -168.0(4)
O1W Zn1 N2 C22 . 61.4(8)
O1W Zn1 N2 C26 . -121.2(6)
O2 C1 C3 C4 . 21.2(10)
O2 C1 C3 C8 . -156.7(6)
O3 Zn1 O1 C1 1_556 159.2(5)
O3 Zn1 N1 C17 1_556 109.8(5)
O3 Zn1 N1 C21 1_556 -75.6(5)
O3 Zn1 N2 C22 1_556 143.3(4)
O3 Zn1 N2 C26 1_556 -39.3(6)
O3 C1A C4 C3 . -106.9(7)
O3 C1A C4 C5 . 73.4(7)
O4 C1A C4 C3 . 77.9(8)
O4 C1A C4 C5 . -101.8(7)
O5 Zn2 N3 C34 . 101.7(4)
O5 Zn2 N3 C38 . -72.9(6)
O5 Zn2 N4 C29 . 63.2(6)
O5 Zn2 N4 C33 . -111.5(4)
O5 C9 C11 C12 . -171.7(6)
O5 C9 C11 C16 . 8.5(9)
O6 C9 C11 C12 . 8.7(10)
O6 C9 C11 C16 . -171.1(7)
O7 Zn2 O5 C9 1_554 157.7(6)
O7 Zn2 N3 C34 1_554 -119.5(4)
O7 Zn2 N3 C38 1_554 65.9(7)
O7 Zn2 N4 C29 1_554 -53.1(6)
O7 Zn2 N4 C33 1_554 132.3(4)
O7 C10 C12 C11 . -99.1(7)
O7 C10 C12 C13 . 85.1(7)
O8 C10 C12 C11 . 87.7(8)
O8 C10 C12 C13 . -88.1(7)
N1 Zn1 O1 C1 . -7.1(6)
N1 Zn1 N2 C22 . 4.2(4)
N1 Zn1 N2 C26 . -178.4(6)
N1 C17 C18 C19 . -0.3(10)
N1 C21 C22 N2 . -1.2(7)
N1 C21 C22 C23 . 180.0(6)
N2 Zn1 O1 C1 . 71.5(5)
N2 Zn1 N1 C17 . -179.5(5)
N2 Zn1 N1 C21 . -4.9(4)
N2 C22 C23 C24 . 0.5(9)
N3 Zn2 O5 C9 . -54.4(7)
N3 Zn2 N4 C29 . 178.3(6)
N3 Zn2 N4 C33 . 3.6(4)
N3 C34 C35 C36 . 0.5(9)
N4 Zn2 O5 C9 . 34.9(7)
N4 Zn2 N3 C34 . -4.7(4)
N4 Zn2 N3 C38 . -179.3(6)
N4 C29 C30 C31 . -1.0(11)
N4 C33 C34 N3 . -1.9(8)
N4 C33 C34 C35 . 178.3(6)
C1 C3 C4 C1A . 1.6(10)
C1 C3 C4 C5 . -178.7(6)
C1 C3 C8 C7 . 176.6(6)
C1A C4 C5 Cl1 . 2.7(9)
C1A C4 C5 C6 . -178.4(6)
C2 C31 C32 C33 . 178.9(7)
C3 C4 C5 Cl1 . -177.0(5)
C3 C4 C5 C6 . 1.9(10)
C4 C3 C8 C7 . -1.3(10)
C4 C5 C6 C7 . -0.9(12)
C5 C6 C7 C8 . -1.3(12)
C6 C7 C8 C3 . 2.3(11)
C8 C3 C4 C1A . 179.5(6)
C8 C3 C4 C5 . -0.8(10)
C9 C11 C12 C10 . 3.1(9)
C9 C11 C12 C13 . 178.9(5)
C9 C11 C16 C15 . -178.7(6)
C10 C12 C13 Cl2 . -3.1(7)
C10 C12 C13 C14 . 177.4(6)
C11 C12 C13 Cl2 . -179.2(4)
C11 C12 C13 C14 . 1.3(9)
C12 C11 C16 C15 . 1.5(10)
C12 C13 C14 C15 . -1.4(10)
C13 C14 C15 C16 . 1.4(11)
C14 C15 C16 C11 . -1.5(11)
C16 C11 C12 C10 . -177.1(6)
C16 C11 C12 C13 . -1.3(8)
C17 N1 C21 C20 . -3.4(9)
C17 N1 C21 C22 . 179.8(5)
C17 C18 C19 C20 . -0.3(10)
C17 C18 C19 C27 . 178.9(7)
C18 C19 C20 C21 . -0.9(9)
C19 C20 C21 N1 . 2.8(9)
C19 C20 C21 C22 . 179.4(5)
C20 C21 C22 N2 . -178.0(6)
C20 C21 C22 C23 . 3.2(9)
C21 N1 C17 C18 . 2.1(9)
C21 C22 C23 C24 . 179.3(6)
C22 N2 C26 C25 . 2.3(11)
C22 C23 C24 C25 . 0.4(9)
C22 C23 C24 C28 . 177.5(6)
C23 C24 C25 C26 . 0.1(11)
C24 C25 C26 N2 . -1.4(12)
C26 N2 C22 C21 . 179.3(6)
C26 N2 C22 C23 . -1.8(9)
C27 C19 C20 C21 . 179.9(7)
C28 C24 C25 C26 . -177.0(7)
C29 N4 C33 C32 . 3.5(9)
C29 N4 C33 C34 . -177.2(6)
C29 C30 C31 C2 . -177.3(7)
C29 C30 C31 C32 . 2.2(10)
C30 C31 C32 C33 . -0.7(10)
C31 C32 C33 N4 . -2.2(9)
C31 C32 C33 C34 . 178.6(5)
C32 C33 C34 N3 . 177.4(6)
C32 C33 C34 C35 . -2.4(9)
C33 N4 C29 C30 . -1.9(10)
C33 C34 C35 C36 . -179.8(5)
C34 N3 C38 C37 . -0.7(11)
C34 C35 C36 C37 . -0.2(9)
C34 C35 C36 C39 . -179.9(6)
C35 C36 C37 C38 . -0.5(10)
C36 C37 C38 N3 . 1.0(12)
C38 N3 C34 C33 . -179.8(6)
C38 N3 C34 C35 . 0.0(9)
C39 C36 C37 C38 . 179.2(7)
